data_7157005
loop_
_publ_author_name
'Prusinowska, Natalia'
'Czapik, Agnieszka'
'Wojciechowska, Martika'
'Kwit, Marcin'

_publ_section_title
;
 Dynamic optical activity induction in the N-alkyl-N'-trityl ureas and
 thioureas.
;
_journal_issue 33
_journal_name_full 'Organic &amp; biomolecular chemistry'
_journal_page_first 7782
_journal_page_last 7793
_journal_paper_doi 10.1039/c9ob01319a
_journal_volume 17
_journal_year 2019
_chemical_absolute_configuration syn
_chemical_formula_moiety 'C28 H32 N2 S'
_chemical_formula_sum 'C28 H32 N2 S'
_chemical_formula_weight 428.61
_space_group_crystal_system orthorhombic
_space_group_IT_number 19
_space_group_name_Hall 'P 2ac 2ab'
_space_group_name_H-M_alt 'P 21 21 21'
_symmetry_space_group_name_Hall 'P 2ac 2ab'
_symmetry_space_group_name_H-M 'P 21 21 21'
_atom_sites_solution_hydrogens mixed
_audit_creation_method SHELXL-2018/3
_audit_update_record
;
2019-06-05 deposited with the CCDC.    2019-07-29 downloaded from the CCDC.
;
_cell_angle_alpha 90
_cell_angle_beta 90
_cell_angle_gamma 90
_cell_formula_units_Z 4
_cell_length_a 9.60290(7)
_cell_length_b 10.57062(6)
_cell_length_c 23.07870(13)
_cell_measurement_reflns_used 30888
_cell_measurement_temperature 130(2)
_cell_measurement_theta_max 75.4230
_cell_measurement_theta_min 3.7700
_cell_volume 2342.69(3)
_computing_cell_refinement 'CrysAlisPro 1.171.38.46 (Rigaku OD, 2015)'
_computing_data_collection 'CrysAlisPro 1.171.38.46 (Rigaku OD, 2015)'
_computing_data_reduction 'CrysAlisPro 1.171.38.46 (Rigaku OD, 2015)'
_computing_structure_refinement 'SHELXL-2018/3 (Sheldrick, 2018)'
_computing_structure_solution 'SHELXT 2018/2 (Sheldrick, 2018)'
_diffrn_ambient_temperature 130(2)
_diffrn_detector_area_resol_mean 10.5357
_diffrn_measured_fraction_theta_full 0.999
_diffrn_measured_fraction_theta_max 0.999
_diffrn_measurement_device_type 'SuperNova, Single source at offset, Atlas'
_diffrn_measurement_method '\w scans'
_diffrn_radiation_type CuK\a
_diffrn_radiation_wavelength 1.54184
_diffrn_reflns_av_R_equivalents 0.0251
_diffrn_reflns_av_unetI/netI 0.0109
_diffrn_reflns_Laue_measured_fraction_full 0.999
_diffrn_reflns_Laue_measured_fraction_max 0.999
_diffrn_reflns_limit_h_max 11
_diffrn_reflns_limit_h_min -11
_diffrn_reflns_limit_k_max 13
_diffrn_reflns_limit_k_min -13
_diffrn_reflns_limit_l_max 28
_diffrn_reflns_limit_l_min -28
_diffrn_reflns_number 38687
_diffrn_reflns_point_group_measured_fraction_full 0.999
_diffrn_reflns_point_group_measured_fraction_max 0.999
_diffrn_reflns_theta_full 67.684
_diffrn_reflns_theta_max 72.080
_diffrn_reflns_theta_min 5.676
_diffrn_source 'micro-focus sealed X-ray tube'
_exptl_absorpt_coefficient_mu 1.341
_exptl_absorpt_correction_T_max 1.00000
_exptl_absorpt_correction_T_min 0.82983
_exptl_absorpt_correction_type multi-scan
_exptl_absorpt_process_details
;
'CrysAlisPro 1.171.38.46 (Rigaku Oxford Diffraction, 2015) 
Empirical absorption correction using spherical harmonics, 
implemented in SCALE3 ABSPACK scaling algorithm.'
;
_exptl_crystal_colour colourless
_exptl_crystal_density_diffrn 1.215
_exptl_crystal_description plate
_exptl_crystal_F_000 920
_exptl_crystal_size_max 0.200
_exptl_crystal_size_mid 0.200
_exptl_crystal_size_min 0.050
_refine_diff_density_max 0.168
_refine_diff_density_min -0.184
_refine_diff_density_rms 0.031
_refine_ls_abs_structure_details
;
 Flack x determined using 1946 quotients [(I+)-(I-)]/[(I+)+(I-)]
 (Parsons, Flack and Wagner, Acta Cryst. B69 (2013) 249-259).
;
_refine_ls_abs_structure_Flack -0.001(3)
_refine_ls_extinction_method none
_refine_ls_goodness_of_fit_ref 1.061
_refine_ls_hydrogen_treatment constr
_refine_ls_matrix_type full
_refine_ls_number_parameters 281
_refine_ls_number_reflns 4605
_refine_ls_number_restraints 0
_refine_ls_restrained_S_all 1.061
_refine_ls_R_factor_all 0.0232
_refine_ls_R_factor_gt 0.0231
_refine_ls_shift/su_max 0.001
_refine_ls_shift/su_mean 0.000
_refine_ls_structure_factor_coef Fsqd
_refine_ls_weighting_details 'w=1/[\s^2^(Fo^2^)+(0.0389P)^2^+0.3327P] where P=(Fo^2^+2Fc^2^)/3'
_refine_ls_weighting_scheme calc
_refine_ls_wR_factor_gt 0.0637
_refine_ls_wR_factor_ref 0.0638
_reflns_Friedel_coverage 0.753
_reflns_Friedel_fraction_full 1.000
_reflns_Friedel_fraction_max 0.999
_reflns_number_gt 4574
_reflns_number_total 4605
_reflns_threshold_expression 'I > 2\s(I)'
_cod_data_source_file c9ob01319a3.cif
_cod_data_source_block 2d
_cod_depositor_comments 'Adding full bibliography for 7157000--7157010.cif.'
_cod_database_code 7157005
_shelx_shelxl_version_number 2018/3
_shelx_space_group_comment
;
The symmetry employed for this shelxl refinement is uniquely defined
by the following loop, which should always be used as a source of
symmetry information in preference to the above space-group names.
They are only intended as comments.
;
_shelx_estimated_absorpt_t_min 0.775
_shelx_estimated_absorpt_t_max 0.936

loop_
_space_group_symop_operation_xyz
'x, y, z'
'-x+1/2, -y, z+1/2'
'-x, y+1/2, -z+1/2'
'x+1/2, -y+1/2, -z'

loop_
_atom_site_label
_atom_site_type_symbol
_atom_site_fract_x
_atom_site_fract_y
_atom_site_fract_z
_atom_site_U_iso_or_equiv
_atom_site_adp_type
_atom_site_occupancy
_atom_site_site_symmetry_order
_atom_site_calc_flag
_atom_site_refinement_flags_posn
_atom_site_refinement_flags_adp
C1 C 0.89636(16) 0.53457(13) 0.35959(6) 0.0205(3) Uani 1 1 d . .
C2 C 0.92563(18) 0.71835(15) 0.29231(6) 0.0253(3) Uani 1 1 d . .
H2 H 1.019010 0.679272 0.285416 0.030 Uiso 1 1 calc R U
C3 C 0.8494(2) 0.72466(18) 0.23423(7) 0.0373(4) Uani 1 1 d . .
H3A H 0.844576 0.639791 0.217263 0.056 Uiso 1 1 calc R U
H3B H 0.899938 0.781119 0.207908 0.056 Uiso 1 1 calc R U
H3C H 0.754963 0.757116 0.240290 0.056 Uiso 1 1 calc R U
C4 C 0.94876(16) 0.84878(15) 0.32083(7) 0.0248(3) Uani 1 1 d . .
H4 H 1.005574 0.900358 0.293255 0.030 Uiso 1 1 calc R U
C5 C 0.81356(18) 0.92141(16) 0.33170(8) 0.0308(4) Uani 1 1 d . .
H5A H 0.751252 0.869535 0.356266 0.037 Uiso 1 1 calc R U
H5B H 0.765865 0.936205 0.294280 0.037 Uiso 1 1 calc R U
C6 C 0.8398(2) 1.04845(16) 0.36144(9) 0.0368(4) Uani 1 1 d . .
H6A H 0.891944 1.104450 0.334759 0.044 Uiso 1 1 calc R U
H6B H 0.749422 1.089344 0.370081 0.044 Uiso 1 1 calc R U
C7 C 0.9222(2) 1.03317(18) 0.41760(9) 0.0407(4) Uani 1 1 d . .
H7A H 0.941414 1.117464 0.434486 0.049 Uiso 1 1 calc R U
H7B H 0.866487 0.984238 0.445901 0.049 Uiso 1 1 calc R U
C8 C 1.0589(2) 0.96491(16) 0.40586(8) 0.0352(4) Uani 1 1 d . .
H8A H 1.109230 0.951999 0.442827 0.042 Uiso 1 1 calc R U
H8B H 1.118023 1.017728 0.380372 0.042 Uiso 1 1 calc R U
C9 C 1.03309(17) 0.83704(15) 0.37700(7) 0.0275(3) Uani 1 1 d . .
H9A H 0.982421 0.781446 0.404335 0.033 Uiso 1 1 calc R U
H9B H 1.123744 0.796716 0.368265 0.033 Uiso 1 1 calc R U
C10 C 0.65071(15) 0.45217(14) 0.38121(6) 0.0202(3) Uani 1 1 d . .
C11 C 0.62230(16) 0.43718(14) 0.31564(6) 0.0206(3) Uani 1 1 d . .
C12 C 0.53872(16) 0.51879(15) 0.28384(6) 0.0247(3) Uani 1 1 d . .
H12 H 0.493506 0.587449 0.302587 0.030 Uiso 1 1 calc R U
C13 C 0.52085(17) 0.50026(18) 0.22428(7) 0.0309(3) Uani 1 1 d . .
H13 H 0.464261 0.557004 0.202730 0.037 Uiso 1 1 calc R U
C14 C 0.5847(2) 0.40025(17) 0.19663(7) 0.0323(4) Uani 1 1 d . .
H14 H 0.571194 0.387334 0.156283 0.039 Uiso 1 1 calc R U
C15 C 0.66867(19) 0.31885(16) 0.22798(7) 0.0299(4) Uani 1 1 d . .
H15 H 0.712876 0.249861 0.209072 0.036 Uiso 1 1 calc R U
C16 C 0.68856(17) 0.33743(15) 0.28680(7) 0.0253(3) Uani 1 1 d . .
H16 H 0.747774 0.281919 0.307799 0.030 Uiso 1 1 calc R U
C21 C 0.60467(15) 0.33279(14) 0.41462(6) 0.0206(3) Uani 1 1 d . .
C22 C 0.50053(17) 0.25303(15) 0.39369(7) 0.0259(3) Uani 1 1 d . .
H22 H 0.457721 0.270564 0.357463 0.031 Uiso 1 1 calc R U
C23 C 0.45901(18) 0.14797(16) 0.42557(7) 0.0302(4) Uani 1 1 d . .
H23 H 0.388184 0.094071 0.410861 0.036 Uiso 1 1 calc R U
C24 C 0.51987(19) 0.12119(16) 0.47851(7) 0.0302(4) Uani 1 1 d . .
H24 H 0.492115 0.048494 0.499782 0.036 Uiso 1 1 calc R U
C25 C 0.62149(19) 0.20106(16) 0.50029(7) 0.0294(3) Uani 1 1 d . .
H25 H 0.663285 0.183530 0.536729 0.035 Uiso 1 1 calc R U
C26 C 0.66232(18) 0.30690(15) 0.46882(7) 0.0257(3) Uani 1 1 d . .
H26 H 0.730473 0.362393 0.484449 0.031 Uiso 1 1 calc R U
C31 C 0.57382(17) 0.56484(14) 0.40868(6) 0.0210(3) Uani 1 1 d . .
C32 C 0.42831(17) 0.56592(15) 0.40906(6) 0.0243(3) Uani 1 1 d . .
H32 H 0.378792 0.497070 0.392461 0.029 Uiso 1 1 calc R U
C33 C 0.35503(17) 0.66577(16) 0.43324(7) 0.0272(3) Uani 1 1 d . .
H33 H 0.256104 0.665121 0.432957 0.033 Uiso 1 1 calc R U
C34 C 0.42608(19) 0.76681(15) 0.45788(7) 0.0279(3) Uani 1 1 d . .
H34 H 0.376047 0.835990 0.473916 0.034 Uiso 1 1 calc R U
C35 C 0.57022(19) 0.76610(15) 0.45894(7) 0.0280(3) Uani 1 1 d . .
H35 H 0.619239 0.834557 0.476116 0.034 Uiso 1 1 calc R U
C36 C 0.64352(17) 0.66532(15) 0.43489(6) 0.0235(3) Uani 1 1 d . .
H36 H 0.742388 0.665042 0.436374 0.028 Uiso 1 1 calc R U
N1 N 0.84611(13) 0.63322(12) 0.33010(5) 0.0221(3) Uani 1 1 d . .
H1 H 0.757435 0.644582 0.330057 0.033 Uiso 1 1 d R U
S1 S 1.06707(4) 0.49673(4) 0.36321(2) 0.02697(10) Uani 1 1 d . .
N2 N 0.80377(13) 0.46192(12) 0.38990(5) 0.0212(3) Uani 1 1 d . .
H2A H 0.841513 0.395717 0.404806 0.032 Uiso 1 1 d R U

loop_
_atom_site_aniso_label
_atom_site_aniso_U_11
_atom_site_aniso_U_22
_atom_site_aniso_U_33
_atom_site_aniso_U_23
_atom_site_aniso_U_13
_atom_site_aniso_U_12
C1 0.0239(7) 0.0189(6) 0.0187(6) -0.0015(5) -0.0005(5) -0.0007(5)
C2 0.0271(8) 0.0259(7) 0.0229(7) 0.0054(6) 0.0033(6) -0.0026(7)
C3 0.0497(11) 0.0378(9) 0.0243(7) 0.0066(7) -0.0039(8) -0.0091(8)
C4 0.0235(7) 0.0231(7) 0.0277(7) 0.0060(6) 0.0003(6) -0.0013(6)
C5 0.0253(8) 0.0271(8) 0.0401(9) 0.0042(7) -0.0037(7) 0.0013(6)
C6 0.0329(9) 0.0240(8) 0.0535(10) 0.0038(8) -0.0005(8) 0.0046(7)
C7 0.0465(11) 0.0285(9) 0.0472(10) -0.0082(7) -0.0029(9) 0.0027(8)
C8 0.0362(9) 0.0287(8) 0.0409(9) 0.0005(7) -0.0094(8) -0.0036(7)
C9 0.0276(8) 0.0240(7) 0.0308(8) 0.0037(6) -0.0032(6) 0.0003(6)
C10 0.0187(7) 0.0206(7) 0.0212(6) 0.0020(5) -0.0025(5) -0.0008(6)
C11 0.0197(7) 0.0218(7) 0.0203(7) 0.0010(6) 0.0006(5) -0.0043(6)
C12 0.0240(7) 0.0252(8) 0.0250(7) 0.0012(6) -0.0029(6) -0.0010(6)
C13 0.0298(8) 0.0365(9) 0.0264(7) 0.0059(7) -0.0077(6) -0.0035(8)
C14 0.0363(9) 0.0399(9) 0.0205(7) -0.0019(6) -0.0014(7) -0.0093(8)
C15 0.0322(9) 0.0298(8) 0.0278(8) -0.0050(6) 0.0058(7) -0.0048(7)
C16 0.0259(8) 0.0249(7) 0.0251(7) 0.0021(6) 0.0018(6) 0.0008(6)
C21 0.0202(7) 0.0202(7) 0.0215(7) 0.0010(5) 0.0032(5) 0.0016(6)
C22 0.0257(8) 0.0274(8) 0.0247(7) -0.0013(6) 0.0023(6) -0.0035(7)
C23 0.0325(9) 0.0258(8) 0.0324(8) -0.0047(6) 0.0082(7) -0.0075(7)
C24 0.0364(9) 0.0220(8) 0.0322(8) 0.0030(6) 0.0139(7) -0.0005(7)
C25 0.0330(9) 0.0288(8) 0.0264(7) 0.0056(7) 0.0047(7) 0.0033(7)
C26 0.0276(8) 0.0252(8) 0.0243(7) 0.0023(6) -0.0002(6) -0.0014(6)
C31 0.0234(7) 0.0220(7) 0.0177(6) 0.0027(5) -0.0007(6) 0.0017(6)
C32 0.0230(7) 0.0245(7) 0.0255(7) 0.0007(6) -0.0011(6) -0.0007(6)
C33 0.0230(8) 0.0313(8) 0.0274(7) 0.0034(6) 0.0019(6) 0.0041(7)
C34 0.0330(8) 0.0263(8) 0.0245(7) 0.0002(6) 0.0041(6) 0.0069(7)
C35 0.0336(9) 0.0266(8) 0.0238(7) -0.0034(6) -0.0001(7) -0.0011(7)
C36 0.0234(8) 0.0268(8) 0.0203(7) -0.0003(6) -0.0018(6) -0.0012(6)
N1 0.0200(6) 0.0223(6) 0.0241(6) 0.0037(5) 0.0003(5) -0.0001(5)
S1 0.01904(17) 0.02492(18) 0.0370(2) 0.00248(16) 0.00085(14) 0.00284(16)
N2 0.0182(6) 0.0211(6) 0.0241(6) 0.0050(5) -0.0022(5) 0.0011(5)

loop_
_atom_type_symbol
_atom_type_description
_atom_type_scat_dispersion_real
_atom_type_scat_dispersion_imag
_atom_type_scat_source
C C 0.0181 0.0091 'International Tables Vol C Tables 4.2.6.8 and 6.1.1.4'
H H 0.0000 0.0000 'International Tables Vol C Tables 4.2.6.8 and 6.1.1.4'
N N 0.0311 0.0180 'International Tables Vol C Tables 4.2.6.8 and 6.1.1.4'
S S 0.3331 0.5567 'International Tables Vol C Tables 4.2.6.8 and 6.1.1.4'

loop_
_geom_angle_atom_site_label_1
_geom_angle_atom_site_label_2
_geom_angle_atom_site_label_3
_geom_angle
N1 C1 N2 117.67(14)
N1 C1 S1 124.10(11)
N2 C1 S1 118.21(11)
N1 C2 C3 107.39(13)
N1 C2 C4 111.66(12)
C3 C2 C4 113.82(14)
N1 C2 H2 107.9
C3 C2 H2 107.9
C4 C2 H2 107.9
C2 C3 H3A 109.5
C2 C3 H3B 109.5
H3A C3 H3B 109.5
C2 C3 H3C 109.5
H3A C3 H3C 109.5
H3B C3 H3C 109.5
C5 C4 C9 110.51(14)
C5 C4 C2 113.34(14)
C9 C4 C2 111.35(13)
C5 C4 H4 107.1
C9 C4 H4 107.1
C2 C4 H4 107.1
C4 C5 C6 112.00(14)
C4 C5 H5A 109.2
C6 C5 H5A 109.2
C4 C5 H5B 109.2
C6 C5 H5B 109.2
H5A C5 H5B 107.9
C7 C6 C5 111.93(14)
C7 C6 H6A 109.2
C5 C6 H6A 109.2
C7 C6 H6B 109.2
C5 C6 H6B 109.2
H6A C6 H6B 107.9
C8 C7 C6 110.23(15)
C8 C7 H7A 109.6
C6 C7 H7A 109.6
C8 C7 H7B 109.6
C6 C7 H7B 109.6
H7A C7 H7B 108.1
C7 C8 C9 110.92(15)
C7 C8 H8A 109.5
C9 C8 H8A 109.5
C7 C8 H8B 109.5
C9 C8 H8B 109.5
H8A C8 H8B 108.0
C8 C9 C4 112.50(13)
C8 C9 H9A 109.1
C4 C9 H9A 109.1
C8 C9 H9B 109.1
C4 C9 H9B 109.1
H9A C9 H9B 107.8
N2 C10 C31 111.43(12)
N2 C10 C21 105.81(11)
C31 C10 C21 106.84(11)
N2 C10 C11 108.27(12)
C31 C10 C11 113.46(12)
C21 C10 C11 110.77(12)
C12 C11 C16 118.66(13)
C12 C11 C10 123.77(14)
C16 C11 C10 117.54(13)
C11 C12 C13 120.22(15)
C11 C12 H12 119.9
C13 C12 H12 119.9
C14 C13 C12 120.50(16)
C14 C13 H13 119.7
C12 C13 H13 119.7
C13 C14 C15 119.60(15)
C13 C14 H14 120.2
C15 C14 H14 120.2
C14 C15 C16 120.32(16)
C14 C15 H15 119.8
C16 C15 H15 119.8
C15 C16 C11 120.67(15)
C15 C16 H16 119.7
C11 C16 H16 119.7
C22 C21 C26 118.47(14)
C22 C21 C10 121.79(13)
C26 C21 C10 119.64(13)
C23 C22 C21 120.35(15)
C23 C22 H22 119.8
C21 C22 H22 119.8
C24 C23 C22 120.63(15)
C24 C23 H23 119.7
C22 C23 H23 119.7
C23 C24 C25 119.57(15)
C23 C24 H24 120.2
C25 C24 H24 120.2
C24 C25 C26 119.98(16)
C24 C25 H25 120.0
C26 C25 H25 120.0
C25 C26 C21 120.95(15)
C25 C26 H26 119.5
C21 C26 H26 119.5
C36 C31 C32 118.12(14)
C36 C31 C10 122.58(14)
C32 C31 C10 119.28(13)
C33 C32 C31 121.10(15)
C33 C32 H32 119.5
C31 C32 H32 119.5
C32 C33 C34 120.07(16)
C32 C33 H33 120.0
C34 C33 H33 120.0
C35 C34 C33 119.61(15)
C35 C34 H34 120.2
C33 C34 H34 120.2
C34 C35 C36 120.18(16)
C34 C35 H35 119.9
C36 C35 H35 119.9
C35 C36 C31 120.89(15)
C35 C36 H36 119.6
C31 C36 H36 119.6
C1 N1 C2 126.42(13)
C1 N1 H1 117.9
C2 N1 H1 115.4
C1 N2 C10 127.79(12)
C1 N2 H2A 112.8
C10 N2 H2A 114.5

loop_
_geom_bond_atom_site_label_1
_geom_bond_atom_site_label_2
_geom_bond_distance
C1 N1 1.3355(19)
C1 N2 1.3673(19)
C1 S1 1.6894(15)
C2 N1 1.4675(19)
C2 C3 1.528(2)
C2 C4 1.544(2)
C2 H2 1.0000
C3 H3A 0.9800
C3 H3B 0.9800
C3 H3C 0.9800
C4 C5 1.529(2)
C4 C9 1.533(2)
C4 H4 1.0000
C5 C6 1.529(2)
C5 H5A 0.9900
C5 H5B 0.9900
C6 C7 1.527(3)
C6 H6A 0.9900
C6 H6B 0.9900
C7 C8 1.522(3)
C7 H7A 0.9900
C7 H7B 0.9900
C8 C9 1.527(2)
C8 H8A 0.9900
C8 H8B 0.9900
C9 H9A 0.9900
C9 H9B 0.9900
C10 N2 1.4870(19)
C10 C31 1.538(2)
C10 C21 1.544(2)
C10 C11 1.5460(19)
C11 C12 1.388(2)
C11 C16 1.400(2)
C12 C13 1.399(2)
C12 H12 0.9500
C13 C14 1.379(3)
C13 H13 0.9500
C14 C15 1.383(3)
C14 H14 0.9500
C15 C16 1.385(2)
C15 H15 0.9500
C16 H16 0.9500
C21 C22 1.394(2)
C21 C26 1.395(2)
C22 C23 1.391(2)
C22 H22 0.9500
C23 C24 1.384(2)
C23 H23 0.9500
C24 C25 1.385(3)
C24 H24 0.9500
C25 C26 1.390(2)
C25 H25 0.9500
C26 H26 0.9500
C31 C36 1.394(2)
C31 C32 1.397(2)
C32 C33 1.386(2)
C32 H32 0.9500
C33 C34 1.389(2)
C33 H33 0.9500
C34 C35 1.384(3)
C34 H34 0.9500
C35 C36 1.392(2)
C35 H35 0.9500
C36 H36 0.9500
N1 H1 0.8600
N2 H2A 0.8599

loop_
_geom_hbond_atom_site_label_D
_geom_hbond_atom_site_label_H
_geom_hbond_atom_site_label_A
_geom_hbond_distance_DH
_geom_hbond_distance_HA
_geom_hbond_distance_DA
_geom_hbond_angle_DHA
_geom_hbond_site_symmetry_A
_geom_hbond_publ_flag
C3 H3B S1 0.98 2.83 3.7378(18) 155.0 3_755 yes
C2 H2 S1 1.00 2.68 3.1639(16) 110.2 . yes

loop_
_geom_torsion_atom_site_label_1
_geom_torsion_atom_site_label_2
_geom_torsion_atom_site_label_3
_geom_torsion_atom_site_label_4
_geom_torsion
N1 C2 C4 C5 -63.73(17)
C3 C2 C4 C5 58.05(19)
N1 C2 C4 C9 61.61(17)
C3 C2 C4 C9 -176.61(14)
C9 C4 C5 C6 52.67(18)
C2 C4 C5 C6 178.46(13)
C4 C5 C6 C7 -55.0(2)
C5 C6 C7 C8 56.3(2)
C6 C7 C8 C9 -56.5(2)
C7 C8 C9 C4 56.19(19)
C5 C4 C9 C8 -53.70(18)
C2 C4 C9 C8 179.40(14)
N2 C10 C11 C12 -122.61(16)
C31 C10 C11 C12 1.6(2)
C21 C10 C11 C12 121.78(15)
N2 C10 C11 C16 55.41(17)
C31 C10 C11 C16 179.65(13)
C21 C10 C11 C16 -60.19(17)
C16 C11 C12 C13 0.5(2)
C10 C11 C12 C13 178.52(14)
C11 C12 C13 C14 0.6(2)
C12 C13 C14 C15 -0.9(3)
C13 C14 C15 C16 0.0(3)
C14 C15 C16 C11 1.2(2)
C12 C11 C16 C15 -1.4(2)
C10 C11 C16 C15 -179.55(14)
N2 C10 C21 C22 -143.10(14)
C31 C10 C21 C22 98.06(16)
C11 C10 C21 C22 -25.97(19)
N2 C10 C21 C26 40.67(18)
C31 C10 C21 C26 -78.18(16)
C11 C10 C21 C26 157.79(14)
C26 C21 C22 C23 -2.1(2)
C10 C21 C22 C23 -178.35(14)
C21 C22 C23 C24 0.2(3)
C22 C23 C24 C25 1.0(2)
C23 C24 C25 C26 -0.4(2)
C24 C25 C26 C21 -1.5(2)
C22 C21 C26 C25 2.7(2)
C10 C21 C26 C25 179.09(14)
N2 C10 C31 C36 3.62(19)
C21 C10 C31 C36 118.74(15)
C11 C10 C31 C36 -118.89(15)
N2 C10 C31 C32 -174.57(13)
C21 C10 C31 C32 -59.44(17)
C11 C10 C31 C32 62.93(18)
C36 C31 C32 C33 1.9(2)
C10 C31 C32 C33 -179.84(13)
C31 C32 C33 C34 -0.3(2)
C32 C33 C34 C35 -1.0(2)
C33 C34 C35 C36 0.7(2)
C34 C35 C36 C31 1.0(2)
C32 C31 C36 C35 -2.2(2)
C10 C31 C36 C35 179.55(14)
N2 C1 N1 C2 -176.22(13)
S1 C1 N1 C2 5.5(2)
C3 C2 N1 C1 128.36(16)
C4 C2 N1 C1 -106.22(17)
N1 C1 N2 C10 20.3(2)
S1 C1 N2 C10 -161.32(12)
C31 C10 N2 C1 -79.36(18)
C21 C10 N2 C1 164.88(13)
C11 C10 N2 C1 46.08(19)
C21 C10 N2 H2A 11.8
C31 C10 N2 H2A 127.5
C11 C10 N2 H2A -107.0
C1 N1 C2 H2 12.2
